data_7125413
loop_
_publ_author_name
'Huang, Ke-Bin'
'Wang, Feng-Yang'
'Feng, Hai-Wen'
'Luo, Hejiang'
'Long, Yan'
'Zou, Taotao'
'Chan, Albert S. C.'
'Liu, Rong'
'Zou, Huahong'
'Chen, Zhen-Feng'
'Liu, Yan-Cheng'
'Liu, You-Nian'
'Liang, Hong'

_publ_section_title
;
 An aminophosphonate ester ligand-containing platinum(ii) complex induces
 potent immunogenic cell death in vitro and elicits effective anti-tumour
 immune responses in vivo.
;
_journal_issue 87
_journal_name_full 'Chemical communications (Cambridge, England)'
_journal_page_first 13066
_journal_page_last 13069
_journal_paper_doi 10.1039/c9cc06563f
_journal_volume 55
_journal_year 2019
_chemical_formula_moiety 'C17 H23 Cl2 N2 O4 P Pt'
_chemical_formula_sum 'C17 H23 Cl2 N2 O4 P Pt'
_chemical_formula_weight 616.33
_space_group_crystal_system orthorhombic
_space_group_IT_number 61
_space_group_name_Hall '-P 2ac 2ab'
_space_group_name_H-M_alt 'P b c a'
_atom_sites_solution_hydrogens geom
_atom_sites_solution_primary direct
_atom_sites_solution_secondary difmap
_audit_creation_date 2012-11-14
_audit_creation_method
;
  Olex2 1.1
  (compiled 2011.02.15 svn.r1672, GUI svn.r3494)
;
_audit_update_record
;
2017-04-06 deposited with the CCDC.	2019-09-23 downloaded from the CCDC.
;
_cell_angle_alpha 90.00
_cell_angle_beta 90.00
_cell_angle_gamma 90.00
_cell_formula_units_Z 8
_cell_length_a 10.0411(5)
_cell_length_b 14.3523(8)
_cell_length_c 29.091(2)
_cell_measurement_reflns_used 14648
_cell_measurement_temperature 293(2)
_cell_measurement_theta_max 28.6660
_cell_measurement_theta_min 2.9177
_cell_volume 4192.4(4)
_computing_cell_refinement
;
CrysAlisPro, Agilent Technologies,
Version 1.171.35.21 (release 20-01-2012 CrysAlis171 .NET)
(compiled Jan 23 2012,18:06:46)
;
_computing_data_collection
;
CrysAlisPro, Agilent Technologies,
Version 1.171.35.21 (release 20-01-2012 CrysAlis171 .NET)
(compiled Jan 23 2012,18:06:46)
;
_computing_data_reduction
;
CrysAlisPro, Agilent Technologies,
Version 1.171.35.21 (release 20-01-2012 CrysAlis171 .NET)
(compiled Jan 23 2012,18:06:46)
;
_computing_molecular_graphics
;
O. V. Dolomanov, L. J. Bourhis, R. J. Gildea, J. A. K. Howard and H. Puschmann,
OLEX2: a complete structure solution, refinement and analysis program.
J. Appl. Cryst. (2009). 42, 339-341.
;
_computing_publication_material
;
O. V. Dolomanov, L. J. Bourhis, R. J. Gildea, J. A. K. Howard and H. Puschmann,
OLEX2: a complete structure solution, refinement and analysis program.
J. Appl. Cryst. (2009). 42, 339-341.
;
_computing_structure_refinement 'SHELXL-97 (Sheldrick, 1997)'
_computing_structure_solution 'A short history of SHELX (Sheldrick, 2007)/Bruker'
_diffrn_ambient_temperature 293(2)
_diffrn_detector_area_resol_mean 15.9784
_diffrn_measured_fraction_theta_full 0.999
_diffrn_measured_fraction_theta_max 0.999
_diffrn_measurement_details
;
#__ type_ start__ end____ width___ exp.time_
  1 omega -101.00  -36.00   1.0000   10.0000
omega____ theta____ kappa____ phi______ frames
    -      -20.2889  178.0000  -30.0000 65

#__ type_ start__ end____ width___ exp.time_
  2 omega  -15.00   21.00   1.0000   10.0000
omega____ theta____ kappa____ phi______ frames
    -      -20.2889  -99.0000  120.0000 36

#__ type_ start__ end____ width___ exp.time_
  3 omega    0.00   26.00   1.0000   10.0000
omega____ theta____ kappa____ phi______ frames
    -       21.6170   57.0000  -30.0000 26

#__ type_ start__ end____ width___ exp.time_
  4 omega   65.00   90.00   1.0000   10.0000
omega____ theta____ kappa____ phi______ frames
    -       21.6170   57.0000 -120.0000 25

#__ type_ start__ end____ width___ exp.time_
  5 omega    5.00   31.00   1.0000   10.0000
omega____ theta____ kappa____ phi______ frames
    -       21.6170   57.0000 -120.0000 26

#__ type_ start__ end____ width___ exp.time_
  6 omega  -49.00   44.00   1.0000   10.0000
omega____ theta____ kappa____ phi______ frames
    -       21.6170  -57.0000   90.0000 93

#__ type_ start__ end____ width___ exp.time_
  7 omega  -34.00   50.00   1.0000   10.0000
omega____ theta____ kappa____ phi______ frames
    -       21.6170  -77.0000  -30.0000 84

#__ type_ start__ end____ width___ exp.time_
  8 omega  -50.00   55.00   1.0000   10.0000
omega____ theta____ kappa____ phi______ frames
    -       21.6170  -77.0000 -150.0000 105

#__ type_ start__ end____ width___ exp.time_
  9 omega   -2.00   92.00   1.0000   10.0000
omega____ theta____ kappa____ phi______ frames
    -       21.6170   57.0000    0.0000 94

#__ type_ start__ end____ width___ exp.time_
 10 omega   -2.00   49.00   1.0000   10.0000
omega____ theta____ kappa____ phi______ frames
    -       21.6170   57.0000 -150.0000 51

#__ type_ start__ end____ width___ exp.time_
 11 omega   -2.00   92.00   1.0000   10.0000
omega____ theta____ kappa____ phi______ frames
    -       21.6170   57.0000  120.0000 94
;
_diffrn_measurement_device_type 'SuperNova, Single source at offset), Eos'
_diffrn_measurement_method '\w scans'
_diffrn_orient_matrix_UB_11 -0.0398233000
_diffrn_orient_matrix_UB_12 0.0182304000
_diffrn_orient_matrix_UB_13 -0.0180081000
_diffrn_orient_matrix_UB_21 0.0112417000
_diffrn_orient_matrix_UB_22 -0.0409999000
_diffrn_orient_matrix_UB_23 -0.0130353000
_diffrn_orient_matrix_UB_31 -0.0572834000
_diffrn_orient_matrix_UB_32 -0.0206983000
_diffrn_orient_matrix_UB_33 0.0099999000
_diffrn_radiation_monochromator mirror
_diffrn_radiation_type 'Mo K\a'
_diffrn_radiation_wavelength 0.7107
_diffrn_reflns_av_R_equivalents 0.2411
_diffrn_reflns_av_unetI/netI 0.0946
_diffrn_reflns_limit_h_max 12
_diffrn_reflns_limit_h_min -12
_diffrn_reflns_limit_k_max 17
_diffrn_reflns_limit_k_min -17
_diffrn_reflns_limit_l_max 36
_diffrn_reflns_limit_l_min -34
_diffrn_reflns_number 48148
_diffrn_reflns_theta_full 26.37
_diffrn_reflns_theta_max 26.37
_diffrn_reflns_theta_min 2.92
_diffrn_source 'SuperNova (Mo) X-ray Source'
_exptl_absorpt_coefficient_mu 7.050
_exptl_absorpt_correction_T_max 1.00000
_exptl_absorpt_correction_T_min 0.41755
_exptl_absorpt_correction_type multi-scan
_exptl_absorpt_process_details
;
CrysAlisPro, Agilent Technologies,
Version 1.171.35.21 (release 20-01-2012 CrysAlis171 .NET)
(compiled Jan 23 2012,18:06:46)
Empirical absorption correction using spherical harmonics,
 implemented in SCALE3 ABSPACK scaling algorithm.
;
_exptl_crystal_colour red
_exptl_crystal_density_diffrn 1.953
_exptl_crystal_density_method 'not measured'
_exptl_crystal_description block
_exptl_crystal_F_000 2384
_exptl_crystal_size_max 0.25
_exptl_crystal_size_mid 0.19
_exptl_crystal_size_min 0.08
_refine_diff_density_max 3.100
_refine_diff_density_min -3.809
_refine_diff_density_rms 0.275
_refine_ls_extinction_method none
_refine_ls_goodness_of_fit_ref 1.049
_refine_ls_hydrogen_treatment mixed
_refine_ls_matrix_type full
_refine_ls_number_parameters 247
_refine_ls_number_reflns 4280
_refine_ls_number_restraints 0
_refine_ls_restrained_S_all 1.049
_refine_ls_R_factor_all 0.0922
_refine_ls_R_factor_gt 0.0787
_refine_ls_shift/su_max 0.001
_refine_ls_shift/su_mean 0.000
_refine_ls_structure_factor_coef Fsqd
_refine_ls_weighting_details 'calc w=1/[\s^2^(Fo^2^)+(0.1149P)^2^+0.0000P] where P=(Fo^2^+2Fc^2^)/3'
_refine_ls_weighting_scheme calc
_refine_ls_wR_factor_gt 0.1820
_refine_ls_wR_factor_ref 0.1969
_reflns_number_gt 3342
_reflns_number_total 4280
_reflns_threshold_expression >2sigma(I)
_cod_data_source_file c9cc06563f2.cif
_cod_data_source_block 03
_cod_database_code 7125413
_reflns_odcompleteness_completeness 99.67
_reflns_odcompleteness_iscentric 1
_reflns_odcompleteness_theta 26.32

loop_
_space_group_symop_id
_space_group_symop_operation_xyz
1 'x, y, z'
2 '-x+1/2, -y, z+1/2'
3 'x+1/2, -y+1/2, -z'
4 '-x, y+1/2, -z+1/2'
5 '-x, -y, -z'
6 'x-1/2, y, -z-1/2'
7 '-x-1/2, y-1/2, z'
8 'x, -y-1/2, z-1/2'

loop_
_atom_site_label
_atom_site_type_symbol
_atom_site_fract_x
_atom_site_fract_y
_atom_site_fract_z
_atom_site_U_iso_or_equiv
_atom_site_adp_type
_atom_site_occupancy
_atom_site_symmetry_multiplicity
_atom_site_calc_flag
_atom_site_refinement_flags
Pt1 Pt 0.40704(3) 0.07763(2) 0.366825(12) 0.0345(2) Uani 1 1 d .
Cl1 Cl 0.5230(3) -0.00829(15) 0.31354(9) 0.0620(7) Uani 1 1 d .
Cl2 Cl 0.4237(2) -0.04162(17) 0.41901(10) 0.0540(7) Uani 1 1 d .
P P 0.0580(3) 0.14987(18) 0.37670(9) 0.0451(6) Uani 1 1 d .
O1 O 0.7085(6) 0.3831(4) 0.4945(2) 0.0479(15) Uani 1 1 d .
O2 O 0.0302(9) 0.0948(5) 0.4170(3) 0.064(2) Uani 1 1 d .
O3 O 0.0724(8) 0.1007(7) 0.3294(4) 0.081(3) Uani 1 1 d .
O4 O -0.0437(9) 0.2265(6) 0.3640(3) 0.070(2) Uani 1 1 d .
N1 N 0.3699(8) 0.1839(5) 0.3232(3) 0.0423(17) Uani 1 1 d .
N2 N 0.3101(6) 0.1665(4) 0.4118(2) 0.0308(14) Uani 1 1 d .
H2 H 0.2662 0.1317 0.4332 0.037 Uiso 1 1 calc R
C1 C 0.7295(11) 0.4780(6) 0.4795(4) 0.061(3) Uani 1 1 d .
H1A H 0.7378 0.4795 0.4467 0.091 Uiso 1 1 calc R
H1B H 0.8095 0.5019 0.4932 0.091 Uiso 1 1 calc R
H1C H 0.6552 0.5157 0.4888 0.091 Uiso 1 1 calc R
C2 C 0.6030(7) 0.3366(6) 0.4757(3) 0.0352(19) Uani 1 1 d .
C3 C 0.5121(9) 0.3763(5) 0.4471(3) 0.0388(19) Uani 1 1 d .
H3 H 0.5158 0.4400 0.4412 0.047 Uiso 1 1 calc R
C4 C 0.4135(7) 0.3222(6) 0.4267(3) 0.036(2) Uani 1 1 d .
H4 H 0.3519 0.3497 0.4071 0.044 Uiso 1 1 calc R
C5 C 0.4068(7) 0.2268(5) 0.4356(3) 0.0285(18) Uani 1 1 d .
C6 C 0.4960(9) 0.1875(6) 0.4656(3) 0.043(2) Uani 1 1 d .
H6 H 0.4899 0.1246 0.4728 0.051 Uiso 1 1 calc R
C7 C 0.5948(9) 0.2415(6) 0.4850(4) 0.050(3) Uani 1 1 d .
H7 H 0.6568 0.2140 0.5045 0.060 Uiso 1 1 calc R
C8 C 0.2105(9) 0.2171(5) 0.3835(3) 0.0367(19) Uani 1 1 d .
H8 H 0.1882 0.2753 0.3993 0.044 Uiso 1 1 calc R
C9 C 0.2731(8) 0.2416(5) 0.3381(3) 0.0384(19) Uani 1 1 d .
C10 C 0.2290(10) 0.3163(6) 0.3117(3) 0.055(2) Uani 1 1 d .
H10 H 0.1621 0.3560 0.3220 0.066 Uiso 1 1 calc R
C11 C 0.2901(12) 0.3287(7) 0.2689(4) 0.066(3) Uani 1 1 d .
H11 H 0.2609 0.3758 0.2494 0.079 Uiso 1 1 calc R
C12 C 0.3909(12) 0.2728(8) 0.2558(4) 0.064(3) Uani 1 1 d .
H12 H 0.4346 0.2838 0.2282 0.077 Uiso 1 1 calc R
C13 C 0.4290(10) 0.2002(7) 0.2830(4) 0.054(3) Uani 1 1 d .
H13 H 0.4976 0.1613 0.2733 0.065 Uiso 1 1 calc R
C14 C 0.052(2) 0.0122(11) 0.3186(5) 0.113(6) Uani 1 1 d .
H14A H 0.1025 -0.0258 0.3399 0.136 Uiso 1 1 calc R
H14B H 0.0882 0.0017 0.2882 0.136 Uiso 1 1 calc R
C15 C -0.0817(16) -0.0215(14) 0.3186(7) 0.138(8) Uani 1 1 d .
H15A H -0.1390 0.0239 0.3047 0.207 Uiso 1 1 calc R
H15B H -0.1099 -0.0324 0.3497 0.207 Uiso 1 1 calc R
H15C H -0.0861 -0.0787 0.3016 0.207 Uiso 1 1 calc R
C16 C -0.1573(14) 0.2568(8) 0.3887(5) 0.082(4) Uani 1 1 d .
H16A H -0.1561 0.3242 0.3914 0.098 Uiso 1 1 calc R
H16B H -0.1560 0.2306 0.4194 0.098 Uiso 1 1 calc R
C17 C -0.2776(17) 0.2275(14) 0.3649(5) 0.106(6) Uani 1 1 d .
H17A H -0.2770 0.2518 0.3342 0.160 Uiso 1 1 calc R
H17B H -0.3542 0.2507 0.3810 0.160 Uiso 1 1 calc R
H17C H -0.2809 0.1607 0.3639 0.160 Uiso 1 1 calc R

loop_
_atom_site_aniso_label
_atom_site_aniso_U_11
_atom_site_aniso_U_22
_atom_site_aniso_U_33
_atom_site_aniso_U_23
_atom_site_aniso_U_13
_atom_site_aniso_U_12
Pt1 0.0362(4) 0.0325(3) 0.0349(3) -0.00413(11) 0.00277(11) -0.00079(10)
Cl1 0.0717(18) 0.0490(13) 0.0655(17) -0.0141(11) 0.0276(14) 0.0032(11)
Cl2 0.0688(17) 0.0345(12) 0.0587(18) 0.0052(11) 0.0014(11) 0.0053(9)
P 0.0384(14) 0.0546(14) 0.0422(15) -0.0046(11) -0.0016(11) -0.0059(11)
O1 0.049(4) 0.053(3) 0.042(4) 0.006(3) -0.019(3) -0.010(3)
O2 0.060(5) 0.071(4) 0.059(5) 0.010(3) -0.011(4) -0.019(4)
O3 0.079(6) 0.098(6) 0.067(7) -0.045(5) 0.011(4) -0.028(4)
O4 0.035(5) 0.093(6) 0.082(7) 0.012(4) -0.003(4) 0.010(4)
N1 0.043(4) 0.045(4) 0.039(5) 0.009(3) 0.002(4) 0.000(3)
N2 0.032(4) 0.032(3) 0.028(4) 0.003(2) 0.006(3) 0.001(2)
C1 0.069(7) 0.049(5) 0.063(7) -0.001(4) -0.020(5) -0.016(5)
C2 0.035(5) 0.045(5) 0.025(5) 0.001(4) -0.002(3) -0.008(3)
C3 0.050(5) 0.030(4) 0.036(5) 0.001(3) -0.005(4) -0.003(3)
C4 0.030(5) 0.049(5) 0.031(5) 0.001(4) -0.010(3) 0.004(3)
C5 0.040(5) 0.029(4) 0.017(4) 0.001(3) -0.001(3) 0.002(3)
C6 0.049(6) 0.043(4) 0.037(5) 0.001(3) -0.006(4) -0.001(4)
C7 0.066(7) 0.043(5) 0.041(7) 0.010(4) -0.017(4) 0.004(4)
C8 0.043(5) 0.031(4) 0.036(5) -0.007(3) -0.007(4) 0.003(3)
C9 0.034(5) 0.041(4) 0.040(5) -0.008(3) -0.007(4) -0.005(3)
C10 0.059(6) 0.061(6) 0.047(6) 0.011(4) -0.008(5) 0.008(5)
C11 0.077(8) 0.071(7) 0.050(7) 0.027(5) -0.013(6) -0.005(5)
C12 0.078(8) 0.082(8) 0.033(7) 0.019(5) 0.004(5) 0.000(6)
C13 0.053(6) 0.058(6) 0.053(7) 0.003(5) 0.013(5) -0.004(4)
C14 0.186(18) 0.088(10) 0.066(11) -0.021(8) 0.019(11) -0.001(11)
C15 0.110(14) 0.175(17) 0.129(18) -0.052(14) -0.008(11) -0.082(12)
C16 0.060(10) 0.085(8) 0.099(12) -0.032(8) 0.011(8) 0.010(6)
C17 0.071(13) 0.154(16) 0.095(14) -0.034(9) 0.007(8) 0.004(10)

loop_
_atom_type_symbol
_atom_type_description
_atom_type_scat_dispersion_real
_atom_type_scat_dispersion_imag
_atom_type_scat_source
C C 0.0033 0.0016 'International Tables Vol C Tables 4.2.6.8 and 6.1.1.4'
H H 0.0000 0.0000 'International Tables Vol C Tables 4.2.6.8 and 6.1.1.4'
Cl Cl 0.1484 0.1585 'International Tables Vol C Tables 4.2.6.8 and 6.1.1.4'
N N 0.0061 0.0033 'International Tables Vol C Tables 4.2.6.8 and 6.1.1.4'
O O 0.0106 0.0060 'International Tables Vol C Tables 4.2.6.8 and 6.1.1.4'
P P 0.1023 0.0942 'International Tables Vol C Tables 4.2.6.8 and 6.1.1.4'
Pt Pt -1.7033 8.3905 'International Tables Vol C Tables 4.2.6.8 and 6.1.1.4'

loop_
_geom_angle_atom_site_label_1
_geom_angle_atom_site_label_2
_geom_angle_atom_site_label_3
_geom_angle
Cl2 Pt1 Cl1 90.53(9)
N1 Pt1 Cl1 94.3(2)
N1 Pt1 Cl2 173.3(2)
N1 Pt1 N2 81.1(3)
N2 Pt1 Cl1 174.46(17)
N2 Pt1 Cl2 94.31(18)
O2 P O3 119.3(6)
O2 P O4 117.2(5)
O2 P C8 111.4(5)
O3 P C8 105.0(4)
O4 P O3 99.9(6)
O4 P C8 101.8(5)
C2 O1 C1 117.0(6)
C14 O3 P 129.1(11)
C16 O4 P 128.9(8)
C9 N1 Pt1 113.4(6)
C13 N1 Pt1 127.0(7)
C13 N1 C9 119.6(8)
Pt1 N2 H2 108.7
C5 N2 Pt1 110.4(5)
C5 N2 H2 108.7
C5 N2 C8 114.6(5)
C8 N2 Pt1 105.5(5)
C8 N2 H2 108.7
O1 C1 H1A 109.5
O1 C1 H1B 109.5
O1 C1 H1C 109.5
H1A C1 H1B 109.5
H1A C1 H1C 109.5
H1B C1 H1C 109.5
O1 C2 C7 116.6(7)
C3 C2 O1 124.0(7)
C3 C2 C7 119.3(7)
C2 C3 H3 119.9
C2 C3 C4 120.3(7)
C4 C3 H3 119.9
C3 C4 H4 119.9
C3 C4 C5 120.2(7)
C5 C4 H4 119.9
C4 C5 N2 121.5(6)
C6 C5 N2 119.2(7)
C6 C5 C4 119.3(7)
C5 C6 H6 120.0
C5 C6 C7 120.0(8)
C7 C6 H6 120.0
C2 C7 H7 119.6
C6 C7 C2 120.9(8)
C6 C7 H7 119.6
P C8 H8 108.0
N2 C8 P 111.5(5)
N2 C8 H8 108.0
N2 C8 C9 108.7(7)
C9 C8 P 112.3(6)
C9 C8 H8 108.0
N1 C9 C8 116.0(7)
N1 C9 C10 121.8(9)
C10 C9 C8 122.1(8)
C9 C10 H10 121.7
C9 C10 C11 116.7(9)
C11 C10 H10 121.7
C10 C11 H11 119.8
C12 C11 C10 120.3(9)
C12 C11 H11 119.8
C11 C12 H12 119.9
C11 C12 C13 120.2(11)
C13 C12 H12 119.9
N1 C13 C12 121.2(10)
N1 C13 H13 119.4
C12 C13 H13 119.4
O3 C14 H14A 107.7
O3 C14 H14B 107.7
O3 C14 C15 118.2(15)
H14A C14 H14B 107.1
C15 C14 H14A 107.7
C15 C14 H14B 107.7
C14 C15 H15A 109.5
C14 C15 H15B 109.5
C14 C15 H15C 109.5
H15A C15 H15B 109.5
H15A C15 H15C 109.5
H15B C15 H15C 109.5
O4 C16 H16A 109.7
O4 C16 H16B 109.7
O4 C16 C17 109.8(12)
H16A C16 H16B 108.2
C17 C16 H16A 109.7
C17 C16 H16B 109.7
C16 C17 H17A 109.5
C16 C17 H17B 109.5
C16 C17 H17C 109.5
H17A C17 H17B 109.5
H17A C17 H17C 109.5
H17B C17 H17C 109.5

loop_
_geom_bond_atom_site_label_1
_geom_bond_atom_site_label_2
_geom_bond_distance
Pt1 Cl1 2.298(2)
Pt1 Cl2 2.294(3)
Pt1 N1 2.018(7)
Pt1 N2 2.071(6)
P O2 1.442(8)
P O3 1.553(9)
P O4 1.546(9)
P C8 1.821(9)
O1 C1 1.445(10)
O1 C2 1.366(9)
O3 C14 1.326(16)
O4 C16 1.418(16)
N1 C9 1.348(11)
N1 C13 1.333(13)
N2 H2 0.9100
N2 C5 1.473(9)
N2 C8 1.485(10)
C1 H1A 0.9600
C1 H1B 0.9600
C1 H1C 0.9600
C2 C3 1.361(11)
C2 C7 1.393(12)
C3 H3 0.9300
C3 C4 1.392(11)
C4 H4 0.9300
C4 C5 1.395(12)
C5 C6 1.372(11)
C6 H6 0.9300
C6 C7 1.379(12)
C7 H7 0.9300
C8 H8 0.9800
C8 C9 1.505(13)
C9 C10 1.390(12)
C10 H10 0.9300
C10 C11 1.399(15)
C11 H11 0.9300
C11 C12 1.347(15)
C12 H12 0.9300
C12 C13 1.362(15)
C13 H13 0.9300
C14 H14A 0.9700
C14 H14B 0.9700
C14 C15 1.42(2)
C15 H15A 0.9600
C15 H15B 0.9600
C15 H15C 0.9600
C16 H16A 0.9700
C16 H16B 0.9700
C16 C17 1.45(2)
C17 H17A 0.9600
C17 H17B 0.9600
C17 H17C 0.9600

loop_
_geom_torsion_atom_site_label_1
_geom_torsion_atom_site_label_2
_geom_torsion_atom_site_label_3
_geom_torsion_atom_site_label_4
_geom_torsion
Pt1 N1 C9 C8 -0.3(9)
Pt1 N1 C9 C10 -176.9(7)
Pt1 N1 C13 C12 177.4(8)
Pt1 N2 C5 C4 110.7(7)
Pt1 N2 C5 C6 -66.4(8)
Pt1 N2 C8 P 83.8(6)
Pt1 N2 C8 C9 -40.6(6)
Cl1 Pt1 N1 C9 164.3(6)
Cl1 Pt1 N1 C13 -15.0(9)
Cl1 Pt1 N2 C5 -57(2)
Cl1 Pt1 N2 C8 67(2)
Cl2 Pt1 N1 C9 29(2)
Cl2 Pt1 N1 C13 -150.8(16)
Cl2 Pt1 N2 C5 93.3(5)
Cl2 Pt1 N2 C8 -142.4(4)
P O3 C14 C15 70(2)
P O4 C16 C17 -109.5(15)
P C8 C9 N1 -95.5(8)
P C8 C9 C10 81.1(9)
O1 C2 C3 C4 175.0(8)
O1 C2 C7 C6 -176.5(9)
O2 P O3 C14 6.5(16)
O2 P O4 C16 6.0(13)
O2 P C8 N2 33.3(7)
O2 P C8 C9 155.7(6)
O3 P O4 C16 136.5(11)
O3 P C8 N2 -97.2(7)
O3 P C8 C9 25.2(8)
O4 P O3 C14 -122.7(15)
O4 P C8 N2 159.1(6)
O4 P C8 C9 -78.6(6)
N1 Pt1 N2 C5 -91.6(5)
N1 Pt1 N2 C8 32.7(5)
N1 C9 C10 C11 0.0(14)
N2 Pt1 N1 C9 -18.8(6)
N2 Pt1 N1 C13 161.8(9)
N2 C5 C6 C7 174.2(8)
N2 C8 C9 N1 28.4(9)
N2 C8 C9 C10 -155.0(8)
C1 O1 C2 C3 -5.4(12)
C1 O1 C2 C7 170.8(9)
C2 C3 C4 C5 0.3(13)
C3 C2 C7 C6 0.0(15)
C3 C4 C5 N2 -175.4(8)
C3 C4 C5 C6 1.8(13)
C4 C5 C6 C7 -3.0(13)
C5 N2 C8 P -154.6(5)
C5 N2 C8 C9 81.0(8)
C5 C6 C7 C2 2.1(15)
C7 C2 C3 C4 -1.2(13)
C8 P O3 C14 132.1(14)
C8 P O4 C16 -115.8(11)
C8 N2 C5 C4 -8.2(11)
C8 N2 C5 C6 174.7(8)
C8 C9 C10 C11 -176.4(9)
C9 N1 C13 C12 -1.9(15)
C9 C10 C11 C12 -3.2(16)
C10 C11 C12 C13 3.9(18)
C11 C12 C13 N1 -1.3(18)
C13 N1 C9 C8 179.2(8)
C13 N1 C9 C10 2.6(13)
